data_7061427
loop_
_publ_author_name
'Li, Jiulong'
'Li, Chang'
'Ji, Xu'
'Sun, Qin'
'Li, Zhi'
'Liu, He'
'Zhou, Lina'
'Jing, Dingding'
'Gong, Junbo'
'Chen, Wei'

_publ_section_title
;
 Combined virtual and experimental screening of multicomponent crystals of
 2,4-dichlorophenoxyacetic acid
;
_journal_issue 18
_journal_name_full 'New Journal of Chemistry'
_journal_page_first 8708
_journal_page_last 8719
_journal_paper_doi 10.1039/D2NJ00536K
_journal_volume 46
_journal_year 2022
_chemical_formula_moiety 'C8 H5 Cl2 O3, C6 H9 N2'
_chemical_formula_sum 'C14 H14 Cl2 N2 O3'
_chemical_formula_weight 329.17
_chemical_name_systematic '3-aminoanilinium 2,4-Dichlorophenoxyacetate'
_space_group_crystal_system monoclinic
_space_group_IT_number 14
_space_group_name_Hall '-P 2ybc'
_space_group_name_H-M_alt 'P 1 21/c 1'
_atom_sites_solution_hydrogens mixed
_atom_sites_solution_primary dual
_audit_creation_date 2021-03-26
_audit_creation_method
;
Olex2 1.3
(compiled 2020.07.31 svn.rc2a77460 for OlexSys, GUI svn.r6145)
;
_audit_update_record
;
2021-08-30 deposited with the CCDC.	2022-03-23 downloaded from the CCDC.
;
_cell_angle_alpha 90
_cell_angle_beta 90.1620(10)
_cell_angle_gamma 90
_cell_formula_units_Z 4
_cell_length_a 13.0374(2)
_cell_length_b 14.4700(2)
_cell_length_c 7.66820(10)
_cell_measurement_reflns_used 24331
_cell_measurement_temperature 293(2)
_cell_measurement_theta_max 28.8130
_cell_measurement_theta_min 3.8690
_cell_volume 1446.61(4)
_computing_cell_refinement 'CrysAlisPro 1.171.39.46 (Rigaku OD, 2018)'
_computing_data_collection 'CrysAlisPro 1.171.39.46 (Rigaku OD, 2018)'
_computing_data_reduction 'CrysAlisPro 1.171.39.46 (Rigaku OD, 2018)'
_computing_molecular_graphics 'Olex2 1.3 (Dolomanov et al., 2009)'
_computing_publication_material 'Olex2 1.3 (Dolomanov et al., 2009)'
_computing_structure_refinement 'SHELXL 2018/3 (Sheldrick, 2015)'
_computing_structure_solution 'SHELXT 2018/2 (Sheldrick, 2018)'
_diffrn_ambient_temperature 293(2)
_diffrn_detector 'CCD plate'
_diffrn_measured_fraction_theta_full 0.998
_diffrn_measured_fraction_theta_max 0.911
_diffrn_measurement_details
;
List of Runs (angles in degrees, time in seconds):

  # Type    Start    End  Width  t~exp~   \w     \q     \k     \f   Frames
#--------------------------------------------------------------------------
  1  \w    -23.00   3.00   0.50    0.50    --    5.00  45.00  60.00   52
  2  \w     -4.00  26.00   0.50    0.50    --    5.00  45.00 112.01   60
  3  \w    -36.00  -8.00   0.50    0.50    --    5.00  45.00 112.01   56
  4  \w     43.00  93.00   0.50    0.50    --    5.00  45.00  60.00  100
  5  \w      0.00  55.00   0.50    0.50    --    5.00  45.00 100.41  110
  6  \w     64.00  94.00   0.50    0.50    --    5.00  45.00 100.41   60
  7  \w     57.00  84.00   0.50    0.50    --    5.00  45.00 112.01   54
  8  \w     -1.00  94.00   0.50    0.50    --    5.00  45.00  70.82  190
  9  \w    -33.00   2.00   0.50    0.50    --    5.00  45.00 135.54   70
 10  \w    -61.00 -21.00   0.50    0.50    --    5.00  45.00 176.96   80
 11  \w    -12.00  94.00   0.50    0.50    --    5.00  45.00  90.00  212
 12  \w     57.00  94.00   0.50    0.50    --    5.00  45.00  30.00   74
 13  \w   -103.00  75.00   0.50    0.50    --  -13.80  45.00 150.00  356
 14  \w   -103.00 -38.00   0.50    0.50    --  -13.80  45.00  90.00  130
 15  \w   -103.00  75.00   0.50    0.50    --  -13.80  45.00  32.92  356
 16  \w     50.00  75.00   0.50    0.50    --  -13.80  45.00   0.00   50
 17  \w    -44.00 -18.00   0.50    0.50    --  -13.80  45.00   0.00   52
 18  \w   -103.00  75.00   0.50    0.50    --  -13.80  45.00 179.13  356
 19  \w   -102.00 -72.00   0.50    0.50    --  -13.80  45.00   0.00   60
 20  \w      7.00  65.00   0.50    0.50    --  -13.80  45.00  90.00  116
 21  \w   -103.00  74.00   0.50    0.50    --  -13.80  45.00 -19.90  354
;
_diffrn_measurement_device 'four-circle diffractometer'
_diffrn_measurement_device_type 'XtaLAB AFC10 (RCD3): fixed-chi single'
_diffrn_measurement_method '\w scans'
_diffrn_orient_matrix_type 'CrysAlisPro convention (1999,Acta A55,543-557)'
_diffrn_orient_matrix_UB_11 0.0194667000
_diffrn_orient_matrix_UB_12 0.0225773000
_diffrn_orient_matrix_UB_13 0.0752038000
_diffrn_orient_matrix_UB_21 0.0500287000
_diffrn_orient_matrix_UB_22 -0.0158721000
_diffrn_orient_matrix_UB_23 -0.0202436000
_diffrn_orient_matrix_UB_31 0.0087595000
_diffrn_orient_matrix_UB_32 0.0405093000
_diffrn_orient_matrix_UB_33 -0.0499531000
_diffrn_radiation_monochromator mirror
_diffrn_radiation_probe x-ray
_diffrn_radiation_type 'Mo K\a'
_diffrn_radiation_wavelength 0.71073
_diffrn_reflns_av_R_equivalents 0.0350
_diffrn_reflns_av_unetI/netI 0.0184
_diffrn_reflns_Laue_measured_fraction_full 0.998
_diffrn_reflns_Laue_measured_fraction_max 0.911
_diffrn_reflns_limit_h_max 17
_diffrn_reflns_limit_h_min -17
_diffrn_reflns_limit_k_max 19
_diffrn_reflns_limit_k_min -18
_diffrn_reflns_limit_l_max 10
_diffrn_reflns_limit_l_min -10
_diffrn_reflns_number 43026
_diffrn_reflns_point_group_measured_fraction_full 0.998
_diffrn_reflns_point_group_measured_fraction_max 0.911
_diffrn_reflns_theta_full 25.242
_diffrn_reflns_theta_max 29.115
_diffrn_reflns_theta_min 3.385
_diffrn_source 'Rotating-anode X-ray tube'
_diffrn_source_type 'Rigaku (Mo) X-ray Source'
_exptl_absorpt_coefficient_mu 0.460
_exptl_absorpt_correction_T_max 1.00000
_exptl_absorpt_correction_T_min 0.90360
_exptl_absorpt_correction_type multi-scan
_exptl_absorpt_process_details
;
CrysAlisPro 1.171.39.46 (Rigaku Oxford Diffraction, 2018)
Empirical absorption correction using spherical harmonics,
 implemented in SCALE3 ABSPACK scaling algorithm.
;
_exptl_crystal_colour colorless
_exptl_crystal_density_diffrn 1.511
_exptl_crystal_description neddle
_exptl_crystal_F_000 680
_exptl_crystal_recrystallization_method 'Re-crystallisation from solvent: ethanol'
_refine_diff_density_max 0.312
_refine_diff_density_min -0.259
_refine_diff_density_rms 0.049
_refine_ls_extinction_method none
_refine_ls_goodness_of_fit_ref 1.059
_refine_ls_hydrogen_treatment mixed
_refine_ls_matrix_type full
_refine_ls_number_parameters 210
_refine_ls_number_reflns 3551
_refine_ls_number_restraints 0
_refine_ls_restrained_S_all 1.059
_refine_ls_R_factor_all 0.0334
_refine_ls_R_factor_gt 0.0280
_refine_ls_shift/su_max 0.001
_refine_ls_shift/su_mean 0.000
_refine_ls_structure_factor_coef Fsqd
_refine_ls_weighting_details 'w=1/[\s^2^(Fo^2^)+(0.0345P)^2^+0.5255P] where P=(Fo^2^+2Fc^2^)/3'
_refine_ls_weighting_scheme calc
_refine_ls_wR_factor_gt 0.0703
_refine_ls_wR_factor_ref 0.0728
_reflns_Friedel_coverage 0.000
_reflns_number_gt 3137
_reflns_number_total 3551
_reflns_threshold_expression 'I > 2\s(I)'
_cod_data_source_file d2nj00536k2.cif
_cod_data_source_block m20210323d
_cod_depositor_comments 'Adding full bibliography for 7061422--7061427.cif.'
_cod_database_code 7061427
_shelx_shelxl_version_number 2018/3
_shelx_space_group_comment
;
The symmetry employed for this shelxl refinement is uniquely defined
by the following loop, which should always be used as a source of
symmetry information in preference to the above space-group names.
They are only intended as comments.
;
_reflns_odcompleteness_completeness 99.68
_reflns_odcompleteness_iscentric 1
_reflns_odcompleteness_theta 26.32
_olex2_refinement_description
;
1. Fixed Uiso
 At 1.2 times of:
  All C(H) groups, All C(H,H) groups
2.a Secondary CH2 refined with riding coordinates:
 C00C(H00A,H00B)
2.b Aromatic/amide H refined with riding coordinates:
 C00D(H00D), C00E(H00E), C00G(H00G), C00H(H00K), C00I(H00L), C00K(H00M),
 C00L(H00N)
;
_olex2_submission_special_instructions 'No special instructions were received'
_oxdiff_exptl_absorpt_empirical_details
;
Empirical correction (ABSPACK) includes:
- Absorption correction using spherical harmonics
- Frame scaling
;
_oxdiff_exptl_absorpt_empirical_full_max 1.312
_oxdiff_exptl_absorpt_empirical_full_min 0.756

loop_
_space_group_symop_operation_xyz
'x, y, z'
'-x, y+1/2, -z+1/2'
'-x, -y, -z'
'x, -y-1/2, z-1/2'

loop_
_atom_site_label
_atom_site_type_symbol
_atom_site_fract_x
_atom_site_fract_y
_atom_site_fract_z
_atom_site_U_iso_or_equiv
_atom_site_adp_type
_atom_site_occupancy
_atom_site_site_symmetry_order
_atom_site_calc_flag
_atom_site_refinement_flags_posn
_atom_site_refinement_flags_adp
_atom_site_refinement_flags_occupancy
_atom_site_disorder_assembly
_atom_site_disorder_group
Cl1 Cl 0.68963(2) 0.53416(2) 0.33570(4) 0.02107(9) Uani 1 1 d . . . . .
Cl2 Cl 1.02033(2) 0.61383(2) 0.73128(4) 0.02996(10) Uani 1 1 d . . . . .
O1 O 0.47746(7) 0.76055(6) 0.18362(12) 0.02166(19) Uani 1 1 d . . . . .
O2 O 0.50104(7) 0.91292(6) 0.19500(12) 0.02264(19) Uani 1 1 d . . . . .
O3 O 0.64086(6) 0.72577(5) 0.37388(11) 0.01857(18) Uani 1 1 d . . . . .
C1 C 0.52308(8) 0.83119(8) 0.23670(15) 0.0172(2) Uani 1 1 d . . . . .
C2 C 0.61366(9) 0.82107(8) 0.36073(15) 0.0174(2) Uani 1 1 d . . . . .
H3A H 0.671532 0.856351 0.317571 0.021 Uiso 1 1 calc R U . . .
H3B H 0.595520 0.844786 0.474863 0.021 Uiso 1 1 calc R U . . .
C3 C 0.72996(8) 0.70561(8) 0.45787(15) 0.0159(2) Uani 1 1 d . . . . .
C4 C 0.76265(9) 0.61365(8) 0.45029(15) 0.0163(2) Uani 1 1 d . . . . .
C5 C 0.85175(9) 0.58473(8) 0.53221(15) 0.0194(2) Uani 1 1 d . . . . .
H4 H 0.872469 0.523314 0.526254 0.023 Uiso 1 1 calc R U . . .
C6 C 0.90948(9) 0.64919(9) 0.62336(16) 0.0201(2) Uani 1 1 d . . . . .
C7 C 0.87993(9) 0.74064(9) 0.63131(16) 0.0201(2) Uani 1 1 d . . . . .
H5 H 0.919761 0.783160 0.692202 0.024 Uiso 1 1 calc R U . . .
C8 C 0.79046(9) 0.76908(8) 0.54806(15) 0.0186(2) Uani 1 1 d . . . . .
H6 H 0.770895 0.830835 0.552613 0.022 Uiso 1 1 calc R U . . .
N1 N 0.43006(7) 0.59807(7) 0.34762(14) 0.0169(2) Uani 1 1 d . . . . .
H1A H 0.4641(13) 0.6471(13) 0.301(2) 0.035(4) Uiso 1 1 d . . . . .
H1B H 0.4596(12) 0.5434(11) 0.312(2) 0.027(4) Uiso 1 1 d . . . . .
H1C H 0.4377(11) 0.5961(11) 0.468(2) 0.025(4) Uiso 1 1 d . . . . .
N2 N 0.27591(9) 0.69977(8) 0.53107(15) 0.0274(3) Uani 1 1 d . . . . .
H2A H 0.3387(14) 0.7075(11) 0.567(2) 0.032(4) Uiso 1 1 d . . . . .
H2B H 0.2312(13) 0.7349(12) 0.576(2) 0.034(4) Uiso 1 1 d . . . . .
C9 C 0.32314(9) 0.60142(7) 0.28846(15) 0.0162(2) Uani 1 1 d . . . . .
C10 C 0.25120(9) 0.65354(8) 0.38242(15) 0.0173(2) Uani 1 1 d . . . . .
C11 C 0.15021(9) 0.65411(8) 0.31689(16) 0.0201(2) Uani 1 1 d . . . . .
H7 H 0.099979 0.687357 0.375629 0.024 Uiso 1 1 calc R U . . .
C12 C 0.12409(9) 0.60628(9) 0.16702(17) 0.0235(3) Uani 1 1 d . . . . .
H8 H 0.056531 0.607121 0.127808 0.028 Uiso 1 1 calc R U . . .
C13 C 0.19726(10) 0.55705(9) 0.07431(17) 0.0255(3) Uani 1 1 d . . . . .
H9 H 0.179605 0.525637 -0.027229 0.031 Uiso 1 1 calc R U . . .
C14 C 0.29727(9) 0.55572(8) 0.13636(16) 0.0206(2) Uani 1 1 d . . . . .
H10 H 0.347421 0.523749 0.074974 0.025 Uiso 1 1 calc R U . . .

loop_
_atom_site_aniso_label
_atom_site_aniso_U_11
_atom_site_aniso_U_22
_atom_site_aniso_U_33
_atom_site_aniso_U_23
_atom_site_aniso_U_13
_atom_site_aniso_U_12
Cl1 0.02391(15) 0.01412(14) 0.02514(16) -0.00104(10) -0.00531(11) -0.00171(10)
Cl2 0.02280(16) 0.03440(19) 0.03261(19) 0.00376(13) -0.01145(13) 0.00338(12)
O1 0.0227(4) 0.0146(4) 0.0277(5) 0.0033(3) -0.0066(3) -0.0029(3)
O2 0.0244(4) 0.0132(4) 0.0303(5) 0.0047(3) -0.0073(4) 0.0002(3)
O3 0.0179(4) 0.0119(4) 0.0259(4) 0.0008(3) -0.0054(3) 0.0014(3)
C1 0.0176(5) 0.0159(5) 0.0180(6) 0.0026(4) 0.0006(4) -0.0005(4)
C2 0.0188(5) 0.0114(5) 0.0219(6) 0.0009(4) -0.0024(4) 0.0008(4)
C3 0.0155(5) 0.0169(5) 0.0153(5) 0.0020(4) 0.0005(4) 0.0003(4)
C4 0.0177(5) 0.0153(5) 0.0160(5) 0.0009(4) 0.0000(4) -0.0021(4)
C5 0.0202(6) 0.0176(6) 0.0206(6) 0.0033(5) -0.0005(5) 0.0026(5)
C6 0.0169(5) 0.0252(6) 0.0183(6) 0.0035(5) -0.0021(4) 0.0011(5)
C7 0.0200(6) 0.0221(6) 0.0183(6) -0.0014(5) -0.0017(4) -0.0032(5)
C8 0.0205(6) 0.0159(5) 0.0194(6) -0.0007(4) -0.0001(4) 0.0001(4)
N1 0.0163(5) 0.0132(5) 0.0212(5) 0.0001(4) -0.0021(4) 0.0007(4)
N2 0.0223(6) 0.0300(6) 0.0298(6) -0.0146(5) -0.0044(5) 0.0061(5)
C9 0.0165(5) 0.0124(5) 0.0196(6) 0.0029(4) -0.0031(4) -0.0001(4)
C10 0.0205(5) 0.0123(5) 0.0191(6) 0.0018(4) -0.0014(4) 0.0001(4)
C11 0.0191(6) 0.0190(6) 0.0223(6) 0.0026(5) 0.0005(5) 0.0036(4)
C12 0.0198(6) 0.0249(6) 0.0257(6) 0.0042(5) -0.0066(5) -0.0001(5)
C13 0.0291(6) 0.0247(6) 0.0226(6) -0.0046(5) -0.0082(5) 0.0022(5)
C14 0.0241(6) 0.0174(5) 0.0204(6) -0.0022(5) -0.0014(5) 0.0035(5)

loop_
_atom_type_symbol
_atom_type_description
_atom_type_scat_dispersion_real
_atom_type_scat_dispersion_imag
_atom_type_scat_source
C C 0.0033 0.0016 'International Tables Vol C Tables 4.2.6.8 and 6.1.1.4'
H H 0.0000 0.0000 'International Tables Vol C Tables 4.2.6.8 and 6.1.1.4'
Cl Cl 0.1484 0.1585 'International Tables Vol C Tables 4.2.6.8 and 6.1.1.4'
N N 0.0061 0.0033 'International Tables Vol C Tables 4.2.6.8 and 6.1.1.4'
O O 0.0106 0.0060 'International Tables Vol C Tables 4.2.6.8 and 6.1.1.4'

loop_
_geom_angle_atom_site_label_1
_geom_angle_atom_site_label_2
_geom_angle_atom_site_label_3
_geom_angle
_geom_angle_site_symmetry_1
_geom_angle_site_symmetry_3
_geom_angle_publ_flag
C3 O3 C2 116.94(9) . . ?
O1 C1 O2 125.29(11) . . ?
O1 C1 C2 119.51(10) . . ?
O2 C1 C2 115.20(10) . . ?
O3 C2 C1 109.24(9) . . ?
O3 C2 H3A 109.8 . . ?
O3 C2 H3B 109.8 . . ?
C1 C2 H3A 109.8 . . ?
C1 C2 H3B 109.8 . . ?
H3A C2 H3B 108.3 . . ?
O3 C3 C4 116.42(10) . . ?
O3 C3 C8 125.17(10) . . ?
C8 C3 C4 118.40(10) . . ?
C3 C4 Cl1 119.09(9) . . ?
C5 C4 Cl1 119.28(9) . . ?
C5 C4 C3 121.63(10) . . ?
C4 C5 H4 120.7 . . ?
C4 C5 C6 118.63(11) . . ?
C6 C5 H4 120.7 . . ?
C5 C6 Cl2 119.39(9) . . ?
C7 C6 Cl2 119.52(9) . . ?
C7 C6 C5 121.09(11) . . ?
C6 C7 H5 120.1 . . ?
C6 C7 C8 119.84(11) . . ?
C8 C7 H5 120.1 . . ?
C3 C8 H6 119.8 . . ?
C7 C8 C3 120.39(11) . . ?
C7 C8 H6 119.8 . . ?
H1B N1 H1A 110.3(14) . . ?
H1C N1 H1A 111.2(14) . . ?
H1C N1 H1B 103.2(13) . . ?
C9 N1 H1A 108.5(10) . . ?
C9 N1 H1B 109.5(9) . . ?
C9 N1 H1C 114.1(9) . . ?
H2A N2 H2B 116.3(15) . . ?
C10 N2 H2A 123.3(11) . . ?
C10 N2 H2B 118.3(11) . . ?
C10 C9 N1 119.67(10) . . ?
C14 C9 N1 118.38(10) . . ?
C14 C9 C10 121.90(11) . . ?
N2 C10 C9 122.51(11) . . ?
N2 C10 C11 121.02(11) . . ?
C9 C10 C11 116.45(11) . . ?
C10 C11 H7 119.3 . . ?
C12 C11 C10 121.42(11) . . ?
C12 C11 H7 119.3 . . ?
C11 C12 H8 119.5 . . ?
C11 C12 C13 120.95(11) . . ?
C13 C12 H8 119.5 . . ?
C12 C13 H9 120.7 . . ?
C14 C13 C12 118.57(11) . . ?
C14 C13 H9 120.7 . . ?
C9 C14 C13 120.67(11) . . ?
C9 C14 H10 119.7 . . ?
C13 C14 H10 119.7 . . ?

loop_
_geom_bond_atom_site_label_1
_geom_bond_atom_site_label_2
_geom_bond_distance
_geom_bond_site_symmetry_2
_geom_bond_publ_flag
Cl1 C4 1.7312(12) . ?
Cl2 C6 1.7403(12) . ?
O1 C1 1.2502(14) . ?
O2 C1 1.2582(14) . ?
O3 C2 1.4273(13) . ?
O3 C3 1.3584(13) . ?
C1 C2 1.5212(16) . ?
C2 H3A 0.9700 . ?
C2 H3B 0.9700 . ?
C3 C4 1.3984(16) . ?
C3 C8 1.3932(16) . ?
C5 C4 1.3838(16) . ?
C5 H4 0.9300 . ?
C5 C6 1.3864(17) . ?
C7 C6 1.3795(17) . ?
C7 H5 0.9300 . ?
C8 C7 1.3904(16) . ?
C8 H6 0.9300 . ?
N1 H1A 0.910(18) . ?
N1 H1B 0.923(16) . ?
N1 H1C 0.928(16) . ?
N1 C9 1.4655(14) . ?
N2 H2A 0.869(17) . ?
N2 H2B 0.846(18) . ?
N2 C10 1.3596(16) . ?
C9 C10 1.4040(16) . ?
C9 C14 1.3817(16) . ?
C10 C11 1.4080(16) . ?
C11 H7 0.9300 . ?
C12 C11 1.3832(18) . ?
C12 H8 0.9300 . ?
C12 C13 1.3881(19) . ?
C13 H9 0.9300 . ?
C14 C13 1.3867(17) . ?
C14 H10 0.9300 . ?

loop_
_geom_torsion_atom_site_label_1
_geom_torsion_atom_site_label_2
_geom_torsion_atom_site_label_3
_geom_torsion_atom_site_label_4
_geom_torsion
_geom_torsion_site_symmetry_1
_geom_torsion_site_symmetry_2
_geom_torsion_site_symmetry_3
_geom_torsion_site_symmetry_4
_geom_torsion_publ_flag
O1 C1 C2 O3 9.10(15) . . . . ?
O2 C1 C2 O3 -170.39(10) . . . . ?
O3 C3 C4 Cl1 0.53(14) . . . . ?
O3 C3 C4 C5 -179.40(10) . . . . ?
O3 C3 C8 C7 179.25(11) . . . . ?
C2 O3 C3 C4 -171.90(10) . . . . ?
C2 O3 C3 C8 7.49(16) . . . . ?
C3 O3 C2 C1 170.09(9) . . . . ?
C3 C8 C7 C6 0.56(18) . . . . ?
C4 C3 C8 C7 -1.36(17) . . . . ?
C4 C5 C6 Cl2 178.62(9) . . . . ?
C4 C5 C6 C7 -0.72(18) . . . . ?
C6 C5 C4 Cl1 179.94(9) . . . . ?
C6 C5 C4 C3 -0.13(18) . . . . ?
C8 C3 C4 Cl1 -178.91(9) . . . . ?
C8 C3 C4 C5 1.16(17) . . . . ?
C8 C7 C6 Cl2 -178.83(9) . . . . ?
C8 C7 C6 C5 0.51(18) . . . . ?
N1 C9 C10 N2 -1.91(17) . . . . ?
N1 C9 C10 C11 179.47(10) . . . . ?
N1 C9 C14 C13 -179.73(11) . . . . ?
N2 C10 C11 C12 -179.14(12) . . . . ?
C9 C10 C11 C12 -0.50(17) . . . . ?
C9 C14 C13 C12 0.85(19) . . . . ?
C10 C9 C14 C13 -2.44(18) . . . . ?
C11 C12 C13 C14 0.84(19) . . . . ?
C13 C12 C11 C10 -1.00(19) . . . . ?
C14 C9 C10 N2 -179.17(12) . . . . ?
C14 C9 C10 C11 2.21(17) . . . . ?
